data_7250237
loop_
_publ_author_name
'Chuskit, Stanzin'
'Kumar, Sunil'
'Das, Dinabandhu'

_publ_section_title
;
 Polymorphism in novel symmetric and asymmetric bis-hydrazone derivatives
;
_journal_issue 20
_journal_name_full CrystEngComm
_journal_page_first 3247
_journal_page_last 3256
_journal_paper_doi 10.1039/D5CE00242G
_journal_volume 27
_journal_year 2025
_chemical_formula_sum 'C32 H26 N4'
_chemical_formula_weight 466.57
_space_group_crystal_system triclinic
_space_group_IT_number 2
_space_group_name_Hall '-P 1'
_space_group_name_H-M_alt 'P -1'
_atom_sites_solution_hydrogens geom
_audit_creation_method SHELXL-2018/3
_audit_update_record
;
2025-02-27 deposited with the CCDC.	2025-04-08 downloaded from the CCDC.
;
_cell_angle_alpha 100.606(2)
_cell_angle_beta 94.261(2)
_cell_angle_gamma 113.760(2)
_cell_formula_units_Z 2
_cell_length_a 10.3829(7)
_cell_length_b 10.6700(7)
_cell_length_c 13.3452(8)
_cell_measurement_reflns_used 8502
_cell_measurement_temperature 298(2)
_cell_measurement_theta_max 28.15
_cell_measurement_theta_min 2.32
_cell_volume 1311.79(15)
_computing_cell_refinement 'Bruker SAINT'
_computing_data_collection 'Bruker APEX3'
_computing_data_reduction 'Bruker SAINT'
_computing_molecular_graphics 'Xseed-2017 (Barbour, 2017)'
_computing_structure_refinement 'SHELXL-2018/3 (Sheldrick, 2018)'
_computing_structure_solution 'SHELXT 2018/2 (Sheldrick, 2018)'
_diffrn_ambient_temperature 298(2)
_diffrn_measured_fraction_theta_full 0.992
_diffrn_measured_fraction_theta_max 0.994
_diffrn_measurement_device_type 'Bruker APEX-III CMOS detector'
_diffrn_measurement_method 'phi and omega scan'
_diffrn_radiation_type MoK\a
_diffrn_radiation_wavelength 0.71073
_diffrn_reflns_av_R_equivalents 0.0424
_diffrn_reflns_av_unetI/netI 0.0354
_diffrn_reflns_Laue_measured_fraction_full 0.992
_diffrn_reflns_Laue_measured_fraction_max 0.994
_diffrn_reflns_limit_h_max 13
_diffrn_reflns_limit_h_min -13
_diffrn_reflns_limit_k_max 14
_diffrn_reflns_limit_k_min -14
_diffrn_reflns_limit_l_max 17
_diffrn_reflns_limit_l_min -17
_diffrn_reflns_number 27627
_diffrn_reflns_point_group_measured_fraction_full 0.992
_diffrn_reflns_point_group_measured_fraction_max 0.994
_diffrn_reflns_theta_full 25.000
_diffrn_reflns_theta_max 28.299
_diffrn_reflns_theta_min 2.173
_diffrn_source microfocus
_exptl_absorpt_coefficient_mu 0.071
_exptl_absorpt_correction_T_max 0.7457
_exptl_absorpt_correction_T_min 0.6838
_exptl_absorpt_correction_type none
_exptl_crystal_colour yellow
_exptl_crystal_density_diffrn 1.181
_exptl_crystal_density_meas ?
_exptl_crystal_description block
_exptl_crystal_F_000 492
_exptl_crystal_size_max 0.232
_exptl_crystal_size_mid 0.123
_exptl_crystal_size_min 0.080
_refine_diff_density_max 0.191
_refine_diff_density_min -0.174
_refine_diff_density_rms 0.028
_refine_ls_extinction_method none
_refine_ls_goodness_of_fit_ref 1.018
_refine_ls_hydrogen_treatment constr
_refine_ls_matrix_type full
_refine_ls_number_parameters 325
_refine_ls_number_reflns 6480
_refine_ls_number_restraints 0
_refine_ls_restrained_S_all 1.018
_refine_ls_R_factor_all 0.0887
_refine_ls_R_factor_gt 0.0636
_refine_ls_shift/su_max 0.000
_refine_ls_shift/su_mean 0.000
_refine_ls_structure_factor_coef Fsqd
_refine_ls_weighting_details 'w=1/[\s^2^(Fo^2^)+(0.0599P)^2^+0.3495P] where P=(Fo^2^+2Fc^2^)/3'
_refine_ls_weighting_scheme calc
_refine_ls_wR_factor_gt 0.1493
_refine_ls_wR_factor_ref 0.1629
_reflns_Friedel_coverage 0.000
_reflns_number_gt 4644
_reflns_number_total 6480
_reflns_threshold_expression 'I > 2\s(I)'
_cod_data_source_file d5ce00242g2.cif
_cod_data_source_block CBHBz-III
_cod_depositor_comments
;
The following automatic conversions were performed:

data item '_exptl_crystal_density_meas' value 'not measured' was
changed to '?' -- the value is perceived as not measured.

Automatic conversion script
Id: cif_fix_values 8170 2020-07-09 18:12:32Z antanas 

 Adding full bibliography for 7250229--7250245.cif.
;
_cod_database_code 7250237
_shelx_shelxl_version_number 2018/3
_shelx_space_group_comment
;
The symmetry employed for this shelxl refinement is uniquely defined
by the following loop, which should always be used as a source of
symmetry information in preference to the above space-group names.
They are only intended as comments.
;
_shelx_estimated_absorpt_t_min 0.984
_shelx_estimated_absorpt_t_max 0.994

loop_
_space_group_symop_operation_xyz
'x, y, z'
'-x, -y, -z'

loop_
_atom_site_label
_atom_site_type_symbol
_atom_site_fract_x
_atom_site_fract_y
_atom_site_fract_z
_atom_site_U_iso_or_equiv
_atom_site_adp_type
_atom_site_occupancy
_atom_site_site_symmetry_order
_atom_site_calc_flag
_atom_site_refinement_flags_posn
_atom_site_refinement_flags_adp
_atom_site_refinement_flags_occupancy
_atom_site_disorder_assembly
_atom_site_disorder_group
N3 N 0.16005(14) 0.54526(14) 0.41927(11) 0.0537(3) Uani 1 1 d . . . . .
N4 N 0.27659(16) 0.61152(15) 0.50098(12) 0.0612(4) Uani 1 1 d . . . . .
N2 N 0.32744(15) 0.34281(15) 0.38954(11) 0.0555(3) Uani 1 1 d . . . . .
N1 N 0.35397(16) 0.40946(17) 0.30720(11) 0.0627(4) Uani 1 1 d . . . . .
C15 C 0.16347(17) 0.26893(15) 0.50646(12) 0.0477(4) Uani 1 1 d . . . . .
C10 C 0.05427(17) 0.28360(17) 0.55332(12) 0.0523(4) Uani 1 1 d . . . . .
H10 H 0.016462 0.343017 0.534343 0.063 Uiso 1 1 calc R U . . .
C16 C 0.21641(16) 0.34352(15) 0.42478(12) 0.0470(3) Uani 1 1 d . . . . .
C23 C 0.13201(16) 0.41526(15) 0.38300(12) 0.0465(3) Uani 1 1 d . . . . .
C22 C 0.00885(17) 0.33012(16) 0.29974(12) 0.0497(4) Uani 1 1 d . . . . .
C24 C 0.31684(18) 0.74442(17) 0.52580(13) 0.0572(4) Uani 1 1 d . . . . .
H24 H 0.268947 0.784229 0.490047 0.069 Uiso 1 1 calc R U . . .
C26 C 0.47760(19) 0.97302(18) 0.63370(14) 0.0585(4) Uani 1 1 d . . . . .
H26 H 0.429633 1.010189 0.595232 0.070 Uiso 1 1 calc R U . . .
C14 C 0.2186(2) 0.17938(19) 0.53648(14) 0.0632(5) Uani 1 1 d . . . . .
H14 H 0.292643 0.168372 0.506560 0.076 Uiso 1 1 calc R U . . .
C11 C 0.0004(2) 0.21169(19) 0.62769(14) 0.0608(4) Uani 1 1 d . . . . .
H11 H -0.072954 0.222737 0.658536 0.073 Uiso 1 1 calc R U . . .
C25 C 0.43325(19) 0.83404(18) 0.60684(14) 0.0600(4) Uani 1 1 d . . . . .
H25 H 0.480235 0.793358 0.642500 0.072 Uiso 1 1 calc R U . . .
C27 C 0.59239(18) 1.07423(18) 0.71619(13) 0.0575(4) Uani 1 1 d . . . . .
C8 C 0.5228(2) 0.52971(18) 0.21176(14) 0.0615(4) Uani 1 1 d . . . . .
H8 H 0.449610 0.530913 0.167929 0.074 Uiso 1 1 calc R U . . .
C9 C 0.48442(19) 0.46317(17) 0.29702(14) 0.0580(4) Uani 1 1 d . . . . .
H9 H 0.553790 0.459831 0.343355 0.070 Uiso 1 1 calc R U . . .
C17 C -0.0231(2) 0.19098(18) 0.25768(14) 0.0666(5) Uani 1 1 d . . . . .
H17 H 0.035943 0.152099 0.280624 0.080 Uiso 1 1 calc R U . . .
C6 C 0.6917(2) 0.65776(19) 0.10522(15) 0.0657(5) Uani 1 1 d . . . . .
C28 C 0.6291(2) 1.21718(19) 0.72912(16) 0.0676(5) Uani 1 1 d . . . . .
H28 H 0.580764 1.247143 0.684426 0.081 Uiso 1 1 calc R U . . .
C12 C 0.0556(2) 0.1240(2) 0.65584(15) 0.0673(5) Uani 1 1 d . . . . .
H12 H 0.019656 0.075481 0.706025 0.081 Uiso 1 1 calc R U . . .
C13 C 0.1638(2) 0.1074(2) 0.61020(16) 0.0740(6) Uani 1 1 d . . . . .
H13 H 0.200197 0.047102 0.629302 0.089 Uiso 1 1 calc R U . . .
C5 C 0.6076(2) 0.7115(2) 0.05886(16) 0.0752(5) Uani 1 1 d . . . . .
H5 H 0.523358 0.704042 0.082472 0.090 Uiso 1 1 calc R U . . .
C7 C 0.6525(2) 0.5884(2) 0.19136(15) 0.0673(5) Uani 1 1 d . . . . .
H7 H 0.725636 0.586130 0.234626 0.081 Uiso 1 1 calc R U . . .
C19 C -0.2278(2) 0.1637(3) 0.14790(17) 0.0855(6) Uani 1 1 d . . . . .
H19 H -0.308334 0.107575 0.098260 0.103 Uiso 1 1 calc R U . . .
C21 C -0.0791(2) 0.3855(2) 0.26207(17) 0.0828(7) Uani 1 1 d . . . . .
H21 H -0.058988 0.479676 0.287753 0.099 Uiso 1 1 calc R U . . .
C29 C 0.7359(2) 1.3156(2) 0.80697(18) 0.0788(6) Uani 1 1 d . . . . .
H29 H 0.759760 1.411011 0.814115 0.095 Uiso 1 1 calc R U . . .
C18 C -0.1404(3) 0.1081(2) 0.18241(16) 0.0826(6) Uani 1 1 d . . . . .
H18 H -0.159885 0.014439 0.155161 0.099 Uiso 1 1 calc R U . . .
C32 C 0.6690(2) 1.0329(2) 0.78237(17) 0.0838(7) Uani 1 1 d . . . . .
H32 H 0.649062 0.938059 0.773860 0.101 Uiso 1 1 calc R U . . .
C20 C -0.1962(3) 0.3021(3) 0.18674(19) 0.1012(8) Uani 1 1 d . . . . .
H20 H -0.254485 0.340692 0.162080 0.121 Uiso 1 1 calc R U . . .
C4 C 0.6471(3) 0.7759(2) -0.02180(17) 0.0854(6) Uani 1 1 d . . . . .
H4 H 0.589732 0.811797 -0.051649 0.103 Uiso 1 1 calc R U . . .
C30 C 0.8062(3) 1.2726(3) 0.87329(19) 0.0898(7) Uani 1 1 d . . . . .
H30 H 0.875814 1.338404 0.927445 0.108 Uiso 1 1 calc R U . . .
C1 C 0.8163(2) 0.6717(3) 0.06873(19) 0.0916(7) Uani 1 1 d . . . . .
H1 H 0.875885 0.638916 0.099541 0.110 Uiso 1 1 calc R U . . .
C3 C 0.7696(3) 0.7868(3) -0.05772(17) 0.0883(7) Uani 1 1 d . . . . .
H3 H 0.796013 0.829846 -0.112153 0.106 Uiso 1 1 calc R U . . .
C2 C 0.8535(3) 0.7340(3) -0.01312(19) 0.0988(8) Uani 1 1 d . . . . .
H2 H 0.936565 0.740118 -0.038206 0.119 Uiso 1 1 calc R U . . .
C31 C 0.7742(3) 1.1316(3) 0.86030(19) 0.1005(8) Uani 1 1 d . . . . .
H31 H 0.824376 1.103040 0.904745 0.121 Uiso 1 1 calc R U . . .

loop_
_atom_site_aniso_label
_atom_site_aniso_U_11
_atom_site_aniso_U_22
_atom_site_aniso_U_33
_atom_site_aniso_U_23
_atom_site_aniso_U_13
_atom_site_aniso_U_12
N3 0.0536(8) 0.0478(7) 0.0600(8) 0.0100(6) -0.0005(6) 0.0247(6)
N4 0.0624(9) 0.0488(8) 0.0676(9) 0.0072(7) -0.0077(7) 0.0246(7)
N2 0.0562(8) 0.0598(8) 0.0614(8) 0.0220(7) 0.0157(7) 0.0311(7)
N1 0.0605(9) 0.0754(10) 0.0644(9) 0.0279(8) 0.0203(7) 0.0347(8)
C15 0.0518(9) 0.0428(8) 0.0488(8) 0.0092(6) 0.0046(7) 0.0216(7)
C10 0.0542(9) 0.0513(9) 0.0570(9) 0.0150(7) 0.0093(7) 0.0269(7)
C16 0.0490(9) 0.0431(8) 0.0493(8) 0.0084(6) 0.0052(7) 0.0215(7)
C23 0.0466(8) 0.0455(8) 0.0499(8) 0.0141(7) 0.0096(7) 0.0207(7)
C22 0.0520(9) 0.0498(8) 0.0472(8) 0.0129(7) 0.0078(7) 0.0210(7)
C24 0.0578(10) 0.0513(9) 0.0635(10) 0.0112(8) 0.0029(8) 0.0265(8)
C26 0.0598(10) 0.0539(9) 0.0634(10) 0.0117(8) 0.0031(8) 0.0278(8)
C14 0.0726(12) 0.0673(11) 0.0706(11) 0.0262(9) 0.0198(9) 0.0449(10)
C11 0.0609(10) 0.0616(10) 0.0633(10) 0.0184(8) 0.0165(8) 0.0268(9)
C25 0.0604(10) 0.0528(9) 0.0655(11) 0.0122(8) -0.0019(8) 0.0256(8)
C27 0.0557(10) 0.0537(9) 0.0591(10) 0.0114(8) 0.0085(8) 0.0203(8)
C8 0.0600(11) 0.0565(10) 0.0696(11) 0.0145(8) 0.0147(9) 0.0259(8)
C9 0.0586(10) 0.0509(9) 0.0687(11) 0.0148(8) 0.0134(8) 0.0266(8)
C17 0.0773(13) 0.0502(9) 0.0656(11) 0.0126(8) -0.0042(9) 0.0235(9)
C6 0.0618(11) 0.0571(10) 0.0636(11) 0.0105(8) 0.0091(9) 0.0124(9)
C28 0.0675(12) 0.0558(10) 0.0785(13) 0.0082(9) 0.0087(10) 0.0290(9)
C12 0.0822(13) 0.0614(11) 0.0639(11) 0.0257(9) 0.0195(10) 0.0301(10)
C13 0.0966(15) 0.0748(12) 0.0791(13) 0.0372(11) 0.0233(11) 0.0552(12)
C5 0.0744(13) 0.0684(12) 0.0763(13) 0.0186(10) 0.0152(11) 0.0228(10)
C7 0.0582(11) 0.0648(11) 0.0745(12) 0.0200(9) 0.0087(9) 0.0206(9)
C19 0.0741(14) 0.0846(15) 0.0703(13) 0.0011(11) -0.0162(10) 0.0184(12)
C21 0.0855(15) 0.0720(13) 0.0866(14) -0.0074(11) -0.0233(11) 0.0465(11)
C29 0.0649(12) 0.0576(11) 0.0989(16) -0.0023(11) 0.0124(11) 0.0201(10)
C18 0.0962(16) 0.0563(11) 0.0722(13) 0.0068(10) -0.0111(11) 0.0172(11)
C32 0.0888(15) 0.0618(12) 0.0840(14) 0.0206(11) -0.0162(12) 0.0191(11)
C20 0.0923(17) 0.1071(19) 0.0977(17) -0.0095(15) -0.0329(14) 0.0584(15)
C4 0.0972(17) 0.0791(14) 0.0708(13) 0.0220(11) 0.0076(12) 0.0275(12)
C30 0.0714(14) 0.0808(15) 0.0856(15) -0.0055(12) -0.0058(12) 0.0147(12)
C1 0.0704(14) 0.1154(19) 0.0904(16) 0.0407(14) 0.0231(12) 0.0322(13)
C3 0.0944(17) 0.0854(15) 0.0599(12) 0.0193(11) 0.0110(12) 0.0125(13)
C2 0.0781(15) 0.121(2) 0.0840(16) 0.0333(15) 0.0278(13) 0.0229(15)
C31 0.0979(18) 0.0876(17) 0.0903(16) 0.0199(13) -0.0266(14) 0.0214(14)

loop_
_atom_type_symbol
_atom_type_description
_atom_type_scat_dispersion_real
_atom_type_scat_dispersion_imag
_atom_type_scat_source
C C 0.0033 0.0016 'International Tables Vol C Tables 4.2.6.8 and 6.1.1.4'
H H 0.0000 0.0000 'International Tables Vol C Tables 4.2.6.8 and 6.1.1.4'
N N 0.0061 0.0033 'International Tables Vol C Tables 4.2.6.8 and 6.1.1.4'

loop_
_geom_angle_atom_site_label_1
_geom_angle_atom_site_label_2
_geom_angle_atom_site_label_3
_geom_angle
_geom_angle_site_symmetry_1
_geom_angle_site_symmetry_3
_geom_angle_publ_flag
C23 N3 N4 112.53(13) . . ?
C24 N4 N3 111.84(14) . . ?
C16 N2 N1 111.71(13) . . ?
C9 N1 N2 114.05(15) . . ?
C10 C15 C14 118.29(15) . . ?
C10 C15 C16 120.25(13) . . ?
C14 C15 C16 121.43(15) . . ?
C11 C10 C15 121.19(15) . . ?
N2 C16 C15 120.28(14) . . ?
N2 C16 C23 122.13(14) . . ?
C15 C16 C23 117.56(13) . . ?
N3 C23 C22 118.85(14) . . ?
N3 C23 C16 122.86(14) . . ?
C22 C23 C16 118.24(13) . . ?
C17 C22 C21 117.74(16) . . ?
C17 C22 C23 120.51(15) . . ?
C21 C22 C23 121.75(15) . . ?
N4 C24 C25 121.98(16) . . ?
C25 C26 C27 127.86(17) . . ?
C13 C14 C15 120.14(17) . . ?
C12 C11 C10 119.65(17) . . ?
C26 C25 C24 123.03(16) . . ?
C28 C27 C32 118.07(18) . . ?
C28 C27 C26 119.70(17) . . ?
C32 C27 C26 122.22(17) . . ?
C7 C8 C9 125.23(19) . . ?
N1 C9 C8 118.56(17) . . ?
C22 C17 C18 121.51(19) . . ?
C1 C6 C5 117.8(2) . . ?
C1 C6 C7 119.8(2) . . ?
C5 C6 C7 122.39(19) . . ?
C29 C28 C27 121.24(19) . . ?
C11 C12 C13 120.21(17) . . ?
C12 C13 C14 120.50(17) . . ?
C4 C5 C6 121.1(2) . . ?
C8 C7 C6 125.15(19) . . ?
C18 C19 C20 119.5(2) . . ?
C20 C21 C22 120.5(2) . . ?
C30 C29 C28 119.8(2) . . ?
C19 C18 C17 119.9(2) . . ?
C31 C32 C27 120.2(2) . . ?
C19 C20 C21 120.8(2) . . ?
C3 C4 C5 120.2(2) . . ?
C29 C30 C31 120.0(2) . . ?
C6 C1 C2 120.7(2) . . ?
C4 C3 C2 119.5(2) . . ?
C3 C2 C1 120.7(2) . . ?
C32 C31 C30 120.6(2) . . ?

loop_
_geom_bond_atom_site_label_1
_geom_bond_atom_site_label_2
_geom_bond_distance
_geom_bond_site_symmetry_2
_geom_bond_publ_flag
N3 C23 1.2844(19) . ?
N3 N4 1.4084(19) . ?
N4 C24 1.274(2) . ?
N2 C16 1.279(2) . ?
N2 N1 1.4013(19) . ?
N1 C9 1.270(2) . ?
C15 C10 1.383(2) . ?
C15 C14 1.396(2) . ?
C15 C16 1.476(2) . ?
C10 C11 1.380(2) . ?
C16 C23 1.513(2) . ?
C23 C22 1.475(2) . ?
C22 C17 1.378(2) . ?
C22 C21 1.382(2) . ?
C24 C25 1.428(2) . ?
C26 C25 1.330(2) . ?
C26 C27 1.459(2) . ?
C14 C13 1.375(3) . ?
C11 C12 1.369(3) . ?
C27 C28 1.388(2) . ?
C27 C32 1.389(3) . ?
C8 C7 1.310(3) . ?
C8 C9 1.447(2) . ?
C17 C18 1.377(3) . ?
C6 C1 1.377(3) . ?
C6 C5 1.388(3) . ?
C6 C7 1.475(3) . ?
C28 C29 1.378(3) . ?
C12 C13 1.373(3) . ?
C5 C4 1.382(3) . ?
C19 C18 1.363(3) . ?
C19 C20 1.364(3) . ?
C21 C20 1.378(3) . ?
C29 C30 1.360(3) . ?
C32 C31 1.373(3) . ?
C4 C3 1.361(3) . ?
C30 C31 1.377(3) . ?
C1 C2 1.381(3) . ?
C3 C2 1.369(4) . ?
